data_4038797
loop_
_publ_author_name
'Wang, Panpan'
'Jiang, Qian'
'Zhao, Ruibo'
'Xie, Xingang'
'Tang, Shouchu'
'Wang, Xiaolei'

_publ_section_title
;
 Enantioselective \a-Functionalization of 1,3-Dithianes by
 Iridium-Catalyzed Allylic Substitution.
;
_journal_issue 19
_journal_name_full 'The Journal of organic chemistry'
_journal_page_first 12456
_journal_page_last 12467
_journal_paper_doi 10.1021/acs.joc.0c01683
_journal_volume 85
_journal_year 2020
_chemical_absolute_configuration unk
_chemical_formula_sum 'C9 H14 O2 S2'
_chemical_formula_weight 218.32
_chemical_name_systematic '2-(but-3-en-2-yl)-1,3-dithiane-2-carboxylic acid'
_space_group_crystal_system monoclinic
_space_group_IT_number 4
_space_group_name_Hall 'P 2yb'
_space_group_name_H-M_alt 'P 1 21 1'
_atom_sites_solution_hydrogens geom
_atom_sites_solution_primary direct
_atom_sites_solution_secondary difmap
_audit_creation_method SHELXL-2014/7
_audit_update_record
;
2019-10-18 deposited with the CCDC.	2020-07-09 downloaded from the CCDC.
;
_cell_angle_alpha 90
_cell_angle_beta 101.189(4)
_cell_angle_gamma 90
_cell_formula_units_Z 4
_cell_length_a 11.774(3)
_cell_length_b 6.7993(16)
_cell_length_c 13.767(3)
_cell_measurement_reflns_used 3616
_cell_measurement_temperature 296(2)
_cell_measurement_theta_max 27.49
_cell_measurement_theta_min 3.02
_cell_volume 1081.2(4)
_computing_cell_refinement 'Bruker SMART'
_computing_data_collection 'Bruker SMART APEX II'
_computing_data_reduction 'Bruker SAINT'
_computing_molecular_graphics SHELXTL
_computing_publication_material SHELXTL
_computing_structure_refinement 'SHELXL-2014/7 (Sheldrick, 2014)'
_computing_structure_solution 'SHELXL-2014/7 (Sheldrick, 2014)'
_diffrn_ambient_temperature 296(2)
_diffrn_detector_area_resol_mean 'fine-focus sealed tube'
_diffrn_measured_fraction_theta_full 0.975
_diffrn_measured_fraction_theta_max 0.975
_diffrn_measurement_device_type 'Bruker APEX II area detector'
_diffrn_measurement_method '\w scan'
_diffrn_radiation_type MoK\a
_diffrn_radiation_wavelength 0.71073
_diffrn_reflns_av_R_equivalents 0.0298
_diffrn_reflns_av_unetI/netI 0.0366
_diffrn_reflns_Laue_measured_fraction_full 0.975
_diffrn_reflns_Laue_measured_fraction_max 0.975
_diffrn_reflns_limit_h_max 13
_diffrn_reflns_limit_h_min -14
_diffrn_reflns_limit_k_max 8
_diffrn_reflns_limit_k_min -7
_diffrn_reflns_limit_l_max 15
_diffrn_reflns_limit_l_min -16
_diffrn_reflns_number 5383
_diffrn_reflns_point_group_measured_fraction_full 0.898
_diffrn_reflns_point_group_measured_fraction_max 0.898
_diffrn_reflns_theta_full 25.000
_diffrn_reflns_theta_max 25.000
_diffrn_reflns_theta_min 1.763
_exptl_absorpt_coefficient_mu 0.459
_exptl_absorpt_correction_type multi-scan
_exptl_absorpt_process_details SADABS
_exptl_crystal_colour colorless
_exptl_crystal_density_diffrn 1.341
_exptl_crystal_description block
_exptl_crystal_F_000 464
_exptl_crystal_size_max 0.300
_exptl_crystal_size_mid 0.200
_exptl_crystal_size_min 0.200
_exptl_transmission_factor_max 0.7462
_exptl_transmission_factor_min 0.6105
_refine_diff_density_max 0.641
_refine_diff_density_min -0.608
_refine_diff_density_rms 0.053
_refine_ls_abs_structure_details
;
 Flack x determined using 1230 quotients [(I+)-(I-)]/[(I+)+(I-)]
 (Parsons, Flack and Wagner, Acta Cryst. B69 (2013) 249-259).
;
_refine_ls_abs_structure_Flack 0.08(6)
_refine_ls_extinction_method none
_refine_ls_goodness_of_fit_ref 1.001
_refine_ls_hydrogen_treatment constr
_refine_ls_matrix_type full
_refine_ls_number_parameters 239
_refine_ls_number_reflns 3396
_refine_ls_number_restraints 4
_refine_ls_restrained_S_all 1.035
_refine_ls_R_factor_all 0.0550
_refine_ls_R_factor_gt 0.0530
_refine_ls_shift/su_max 0.000
_refine_ls_shift/su_mean 0.000
_refine_ls_structure_factor_coef Fsqd
_refine_ls_weighting_details 'w=1/[\s^2^(Fo^2^)+(0.1000P)^2^+0.7500P] where P=(Fo^2^+2Fc^2^)/3'
_refine_ls_weighting_scheme calc
_refine_ls_wR_factor_gt 0.1531
_refine_ls_wR_factor_ref 0.1561
_reflns_Friedel_coverage 0.685
_reflns_Friedel_fraction_full 0.805
_reflns_Friedel_fraction_max 0.805
_reflns_number_gt 3254
_reflns_number_total 3396
_reflns_threshold_expression 'I > 2\s(I)'
_cod_data_source_file jo0c01683_si_002.cif
_cod_data_source_block 1_a
_cod_depositor_comments
;
The following automatic conversions were performed:

data item '_exptl_absorpt_correction_type' value 'Multi-scan' was
changed to 'multi-scan' in accordance with the
/home/data/users/saulius/crontab/automatic-downloads/rss-feeds/ACS/lib/dictionaries/cif_core.dic
dictionary named 'cif_core.dic' version 2.4.2 last updated on
2011-04-26.

Automatic conversion script
Id: cif_fix_values 7556 2019-12-06 15:28:31Z antanas 

 Adding full bibliography for 4038796--4038797.cif.
;
_cod_original_sg_symbol_H-M 'P 21'
_cod_database_code 4038797
_shelx_shelxl_version_number 2014/7
_shelx_space_group_comment
;
The symmetry employed for this shelxl refinement is uniquely defined
by the following loop, which should always be used as a source of
symmetry information in preference to the above space-group names.
They are only intended as comments.
;
_shelx_estimated_absorpt_t_min 0.875
_shelx_estimated_absorpt_t_max 0.914

loop_
_space_group_symop_operation_xyz
'x, y, z'
'-x, y+1/2, -z'

loop_
_atom_site_label
_atom_site_type_symbol
_atom_site_fract_x
_atom_site_fract_y
_atom_site_fract_z
_atom_site_U_iso_or_equiv
_atom_site_adp_type
_atom_site_occupancy
_atom_site_site_symmetry_order
_atom_site_calc_flag
_atom_site_refinement_flags_posn
_atom_site_refinement_flags_adp
_atom_site_refinement_flags_occupancy
_atom_site_disorder_assembly
_atom_site_disorder_group
C1 C 0.9178(6) 0.7303(12) 0.0410(4) 0.0657(18) Uani 1 1 d . . . . .
H1A H 0.8807 0.7966 -0.0192 0.079 Uiso 1 1 calc R U . . .
H1B H 0.9866 0.6660 0.0276 0.079 Uiso 1 1 calc R U . . .
C2 C 0.8361(6) 0.5744(13) 0.0660(5) 0.073(2) Uani 1 1 d . . . . .
H2A H 0.7672 0.6384 0.0797 0.087 Uiso 1 1 calc R U . . .
H2B H 0.8124 0.4905 0.0086 0.087 Uiso 1 1 calc R U . . .
C3 C 0.8861(5) 0.4511(10) 0.1512(5) 0.0605(16) Uani 1 1 d . . . . .
H3A H 0.9589 0.3971 0.1404 0.073 Uiso 1 1 calc R U . . .
H3B H 0.8342 0.3418 0.1552 0.073 Uiso 1 1 calc R U . . .
C4 C 1.0124(4) 0.7707(8) 0.2461(3) 0.0387(11) Uani 1 1 d . . . . .
C5 C 1.1245(4) 0.6627(9) 0.2445(4) 0.0431(12) Uani 1 1 d . . . . .
C6 C 1.0274(4) 0.9112(10) 0.3362(3) 0.0455(12) Uani 1 1 d . . . . .
H6 H 1.0650 0.8359 0.3943 0.055 Uiso 1 1 calc R U . . .
C7 C 1.1084(6) 1.0806(11) 0.3235(5) 0.0665(17) Uani 1 1 d . . . . .
H7A H 1.0730 1.1605 0.2683 0.100 Uiso 1 1 calc R U . . .
H7B H 1.1802 1.0288 0.3115 0.100 Uiso 1 1 calc R U . . .
H7C H 1.1227 1.1591 0.3825 0.100 Uiso 1 1 calc R U . . .
C8 C 0.9154(5) 0.9873(10) 0.3575(4) 0.0555(15) Uani 1 1 d . . . . .
H8 H 0.8620 1.0420 0.3059 0.067 Uiso 1 1 calc R U . . .
C9 C 0.8897(6) 0.9801(12) 0.4440(5) 0.071(2) Uani 1 1 d . . . . .
H9A H 0.9418 0.9260 0.4967 0.085 Uiso 1 1 calc R U . . .
H9B H 0.8191 1.0290 0.4540 0.085 Uiso 1 1 calc R U . . .
C10 C 0.6316(6) 0.5912(12) 0.3479(5) 0.0679(18) Uani 1 1 d . . . . .
H10A H 0.6832 0.6995 0.3413 0.082 Uiso 1 1 calc R U . . .
H10B H 0.5573 0.6465 0.3536 0.082 Uiso 1 1 calc R U . . .
C11 C 0.6794(7) 0.4807(15) 0.4403(7) 0.092(3) Uani 1 1 d . . . . .
H11A H 0.7506 0.4164 0.4324 0.110 Uiso 1 1 calc R U . . .
H11B H 0.6984 0.5734 0.4946 0.110 Uiso 1 1 calc R U . . .
C12 C 0.6002(8) 0.3326(16) 0.4662(6) 0.100(3) Uani 1 1 d . . . . .
H12A H 0.5294 0.3983 0.4738 0.120 Uiso 1 1 calc R U . . .
H12B H 0.6348 0.2776 0.5301 0.120 Uiso 1 1 calc R U . . .
C13 C 0.5133(5) 0.2540(11) 0.2641(5) 0.0605(16) Uani 1 1 d . . . . .
C14 C 0.3989(4) 0.3601(10) 0.2587(4) 0.0499(15) Uani 1 1 d . . . . .
C15 C 0.5097(7) 0.0787(14) 0.1967(7) 0.086(2) Uani 1 1 d D . . . .
H15 H 0.5795 0.0011 0.2214 0.103 Uiso 1 1 calc R U . . .
C16 C 0.4063(8) -0.0594(15) 0.1919(10) 0.126(4) Uani 1 1 d D . . . .
H16A H 0.3394 -0.0027 0.1503 0.189 Uiso 1 1 calc R U . . .
H16B H 0.3911 -0.0785 0.2573 0.189 Uiso 1 1 calc R U . . .
H16C H 0.4234 -0.1838 0.1650 0.189 Uiso 1 1 calc R U . . .
C17 C 0.5147(9) 0.1376(16) 0.0963(8) 0.106(3) Uani 1 1 d D . . . .
H17 H 0.4565 0.2074 0.0552 0.127 Uiso 1 1 calc R U . . .
C18 C 0.6084(11) 0.082(2) 0.0714(17) 0.211(10) Uani 1 1 d D . . . .
H18A H 0.6633 0.0123 0.1160 0.253 Uiso 1 1 calc R U . . .
H18B H 0.6219 0.1109 0.0086 0.253 Uiso 1 1 calc R U . . .
O1 O 1.1888(4) 0.6319(8) 0.3288(3) 0.0642(13) Uani 1 1 d . . . . .
H1 H 1.2344 0.5429 0.3241 0.096 Uiso 1 1 calc R U . . .
O2 O 1.1490(3) 0.6027(8) 0.1680(3) 0.0631(12) Uani 1 1 d . . . . .
O3 O 0.3700(4) 0.4202(10) 0.3328(3) 0.0746(14) Uani 1 1 d . . . . .
O4 O 0.3383(4) 0.3881(10) 0.1727(4) 0.0784(16) Uani 1 1 d . . . . .
H4 H 0.2748 0.4320 0.1776 0.118 Uiso 1 1 calc R U . . .
S1 S 0.91129(12) 0.5817(2) 0.26737(10) 0.0482(4) Uani 1 1 d . . . . .
S2 S 0.96097(14) 0.9121(2) 0.13613(10) 0.0548(4) Uani 1 1 d . . . . .
S3 S 0.61344(14) 0.4429(3) 0.23872(14) 0.0676(5) Uani 1 1 d . . . . .
S4 S 0.56351(19) 0.1373(3) 0.3821(2) 0.0913(8) Uani 1 1 d . . . . .

loop_
_atom_site_aniso_label
_atom_site_aniso_U_11
_atom_site_aniso_U_22
_atom_site_aniso_U_33
_atom_site_aniso_U_23
_atom_site_aniso_U_13
_atom_site_aniso_U_12
C1 0.076(4) 0.072(4) 0.042(3) 0.000(3) -0.005(3) 0.013(4)
C2 0.064(4) 0.081(5) 0.062(4) -0.026(4) -0.014(3) 0.009(4)
C3 0.052(3) 0.049(4) 0.079(4) -0.015(3) 0.010(3) -0.004(3)
C4 0.039(3) 0.041(3) 0.035(2) 0.004(2) 0.0059(19) 0.008(2)
C5 0.034(2) 0.048(3) 0.048(3) 0.001(2) 0.009(2) 0.001(2)
C6 0.045(3) 0.053(3) 0.037(2) -0.005(3) 0.004(2) 0.016(3)
C7 0.066(4) 0.053(4) 0.075(4) -0.011(3) -0.001(3) 0.000(3)
C8 0.053(3) 0.061(4) 0.050(3) -0.010(3) 0.004(2) 0.023(3)
C9 0.070(4) 0.085(5) 0.062(4) -0.015(3) 0.025(3) 0.020(4)
C10 0.053(3) 0.060(4) 0.088(5) -0.013(4) 0.004(3) 0.007(3)
C11 0.065(5) 0.099(7) 0.101(6) -0.022(5) -0.010(4) 0.009(5)
C12 0.086(6) 0.127(9) 0.079(6) 0.026(5) -0.004(4) 0.043(6)
C13 0.038(3) 0.056(4) 0.088(4) -0.008(4) 0.012(3) 0.009(3)
C14 0.033(3) 0.053(4) 0.062(3) -0.016(3) 0.007(2) 0.004(2)
C15 0.065(4) 0.074(5) 0.119(7) -0.025(5) 0.018(4) 0.003(4)
C16 0.077(5) 0.073(6) 0.223(13) -0.057(8) 0.018(7) -0.004(5)
C17 0.095(7) 0.090(7) 0.119(8) 0.009(6) -0.014(6) 0.009(6)
C18 0.104(9) 0.098(10) 0.44(3) -0.080(15) 0.079(13) 0.016(8)
O1 0.053(2) 0.084(3) 0.051(2) -0.008(2) -0.0001(18) 0.035(2)
O2 0.051(2) 0.089(4) 0.051(2) -0.007(2) 0.0137(17) 0.021(2)
O3 0.047(2) 0.107(4) 0.069(3) -0.001(3) 0.0080(19) 0.035(3)
O4 0.052(2) 0.104(4) 0.077(3) -0.016(3) 0.008(2) 0.025(3)
S1 0.0457(7) 0.0480(8) 0.0534(8) 0.0041(6) 0.0156(5) 0.0021(6)
S2 0.0687(9) 0.0454(8) 0.0475(7) 0.0109(6) 0.0043(6) 0.0112(7)
S3 0.0451(8) 0.0776(13) 0.0838(11) -0.0137(9) 0.0215(7) -0.0062(8)
S4 0.0659(11) 0.0630(12) 0.142(2) 0.0246(13) 0.0134(12) 0.0229(10)

loop_
_atom_type_symbol
_atom_type_description
_atom_type_scat_dispersion_real
_atom_type_scat_dispersion_imag
_atom_type_scat_source
C C 0.0033 0.0016 'International Tables Vol C Tables 4.2.6.8 and 6.1.1.4'
H H 0.0000 0.0000 'International Tables Vol C Tables 4.2.6.8 and 6.1.1.4'
O O 0.0106 0.0060 'International Tables Vol C Tables 4.2.6.8 and 6.1.1.4'
S S 0.1246 0.1234 'International Tables Vol C Tables 4.2.6.8 and 6.1.1.4'

loop_
_geom_angle_atom_site_label_1
_geom_angle_atom_site_label_2
_geom_angle_atom_site_label_3
_geom_angle
_geom_angle_site_symmetry_1
_geom_angle_site_symmetry_3
_geom_angle_publ_flag
C2 C1 S2 114.7(5) . . ?
C2 C1 H1A 108.6 . . ?
S2 C1 H1A 108.6 . . ?
C2 C1 H1B 108.6 . . ?
S2 C1 H1B 108.6 . . ?
H1A C1 H1B 107.6 . . ?
C3 C2 C1 114.0(5) . . ?
C3 C2 H2A 108.8 . . ?
C1 C2 H2A 108.8 . . ?
C3 C2 H2B 108.8 . . ?
C1 C2 H2B 108.8 . . ?
H2A C2 H2B 107.6 . . ?
C2 C3 S1 113.5(5) . . ?
C2 C3 H3A 108.9 . . ?
S1 C3 H3A 108.9 . . ?
C2 C3 H3B 108.9 . . ?
S1 C3 H3B 108.9 . . ?
H3A C3 H3B 107.7 . . ?
C5 C4 C6 110.2(4) . . ?
C5 C4 S2 113.5(3) . . ?
C6 C4 S2 108.2(4) . . ?
C5 C4 S1 105.1(4) . . ?
C6 C4 S1 106.5(4) . . ?
S2 C4 S1 113.0(3) . . ?
O2 C5 O1 122.3(5) . . ?
O2 C5 C4 122.0(5) . . ?
O1 C5 C4 115.6(4) . . ?
C8 C6 C7 110.8(5) . . ?
C8 C6 C4 113.7(4) . . ?
C7 C6 C4 110.5(4) . . ?
C8 C6 H6 107.2 . . ?
C7 C6 H6 107.2 . . ?
C4 C6 H6 107.2 . . ?
C6 C7 H7A 109.5 . . ?
C6 C7 H7B 109.5 . . ?
H7A C7 H7B 109.5 . . ?
C6 C7 H7C 109.5 . . ?
H7A C7 H7C 109.5 . . ?
H7B C7 H7C 109.5 . . ?
C9 C8 C6 122.8(6) . . ?
C9 C8 H8 118.6 . . ?
C6 C8 H8 118.6 . . ?
C8 C9 H9A 120.0 . . ?
C8 C9 H9B 120.0 . . ?
H9A C9 H9B 120.0 . . ?
C11 C10 S3 113.4(6) . . ?
C11 C10 H10A 108.9 . . ?
S3 C10 H10A 108.9 . . ?
C11 C10 H10B 108.9 . . ?
S3 C10 H10B 108.9 . . ?
H10A C10 H10B 107.7 . . ?
C12 C11 C10 113.7(6) . . ?
C12 C11 H11A 108.8 . . ?
C10 C11 H11A 108.8 . . ?
C12 C11 H11B 108.8 . . ?
C10 C11 H11B 108.8 . . ?
H11A C11 H11B 107.7 . . ?
C11 C12 S4 116.5(7) . . ?
C11 C12 H12A 108.2 . . ?
S4 C12 H12A 108.2 . . ?
C11 C12 H12B 108.2 . . ?
S4 C12 H12B 108.2 . . ?
H12A C12 H12B 107.3 . . ?
C15 C13 C14 115.3(6) . . ?
C15 C13 S4 99.9(6) . . ?
C14 C13 S4 112.8(5) . . ?
C15 C13 S3 112.4(5) . . ?
C14 C13 S3 104.9(5) . . ?
S4 C13 S3 111.8(3) . . ?
O3 C14 O4 122.4(5) . . ?
O3 C14 C13 120.8(5) . . ?
O4 C14 C13 116.7(5) . . ?
C17 C15 C13 111.5(8) . . ?
C17 C15 C16 107.9(9) . . ?
C13 C15 C16 116.1(7) . . ?
C17 C15 H15 107.0 . . ?
C13 C15 H15 107.0 . . ?
C16 C15 H15 107.0 . . ?
C15 C16 H16A 109.5 . . ?
C15 C16 H16B 109.5 . . ?
H16A C16 H16B 109.5 . . ?
C15 C16 H16C 109.5 . . ?
H16A C16 H16C 109.5 . . ?
H16B C16 H16C 109.5 . . ?
C18 C17 C15 111.8(13) . . ?
C18 C17 H17 124.1 . . ?
C15 C17 H17 124.1 . . ?
C17 C18 H18A 120.0 . . ?
C17 C18 H18B 120.0 . . ?
H18A C18 H18B 120.0 . . ?
C5 O1 H1 109.5 . . ?
C14 O4 H4 109.5 . . ?
C3 S1 C4 101.9(3) . . ?
C4 S2 C1 104.3(3) . . ?
C10 S3 C13 102.3(3) . . ?
C12 S4 C13 104.9(4) . . ?

loop_
_geom_bond_atom_site_label_1
_geom_bond_atom_site_label_2
_geom_bond_distance
_geom_bond_site_symmetry_2
_geom_bond_publ_flag
C1 C2 1.515(12) . ?
C1 S2 1.801(7) . ?
C1 H1A 0.9700 . ?
C1 H1B 0.9700 . ?
C2 C3 1.469(10) . ?
C2 H2A 0.9700 . ?
C2 H2B 0.9700 . ?
C3 S1 1.803(6) . ?
C3 H3A 0.9700 . ?
C3 H3B 0.9700 . ?
C4 C5 1.514(7) . ?
C4 C6 1.549(7) . ?
C4 S2 1.796(5) . ?
C4 S1 1.813(6) . ?
C5 O2 1.215(6) . ?
C5 O1 1.273(6) . ?
C6 C8 1.498(8) . ?
C6 C7 1.527(10) . ?
C6 H6 0.9800 . ?
C7 H7A 0.9600 . ?
C7 H7B 0.9600 . ?
C7 H7C 0.9600 . ?
C8 C9 1.285(9) . ?
C8 H8 0.9300 . ?
C9 H9A 0.9300 . ?
C9 H9B 0.9300 . ?
C10 C11 1.490(11) . ?
C10 S3 1.788(7) . ?
C10 H10A 0.9700 . ?
C10 H10B 0.9700 . ?
C11 C12 1.463(13) . ?
C11 H11A 0.9700 . ?
C11 H11B 0.9700 . ?
C12 S4 1.760(11) . ?
C12 H12A 0.9700 . ?
C12 H12B 0.9700 . ?
C13 C15 1.506(11) . ?
C13 C14 1.517(8) . ?
C13 S4 1.802(7) . ?
C13 S3 1.823(7) . ?
C14 O3 1.208(7) . ?
C14 O4 1.273(8) . ?
C15 C17 1.451(12) . ?
C15 C16 1.529(12) . ?
C15 H15 0.9800 . ?
C16 H16A 0.9600 . ?
C16 H16B 0.9600 . ?
C16 H16C 0.9600 . ?
C17 C18 1.276(13) . ?
C17 H17 0.9300 . ?
C18 H18A 0.9300 . ?
C18 H18B 0.9300 . ?
O1 H1 0.8200 . ?
O4 H4 0.8200 . ?

loop_
_geom_torsion_atom_site_label_1
_geom_torsion_atom_site_label_2
_geom_torsion_atom_site_label_3
_geom_torsion_atom_site_label_4
_geom_torsion
_geom_torsion_site_symmetry_1
_geom_torsion_site_symmetry_2
_geom_torsion_site_symmetry_3
_geom_torsion_site_symmetry_4
_geom_torsion_publ_flag
S2 C1 C2 C3 -63.4(7) . . . . ?
C1 C2 C3 S1 68.4(7) . . . . ?
C6 C4 C5 O2 -152.9(6) . . . . ?
S2 C4 C5 O2 -31.3(8) . . . . ?
S1 C4 C5 O2 92.6(6) . . . . ?
C6 C4 C5 O1 29.9(7) . . . . ?
S2 C4 C5 O1 151.5(5) . . . . ?
S1 C4 C5 O1 -84.5(6) . . . . ?
C5 C4 C6 C8 -166.2(5) . . . . ?
S2 C4 C6 C8 69.1(6) . . . . ?
S1 C4 C6 C8 -52.7(6) . . . . ?
C5 C4 C6 C7 68.5(6) . . . . ?
S2 C4 C6 C7 -56.2(5) . . . . ?
S1 C4 C6 C7 -178.0(4) . . . . ?
C7 C6 C8 C9 -105.2(8) . . . . ?
C4 C6 C8 C9 129.6(7) . . . . ?
S3 C10 C11 C12 -67.5(9) . . . . ?
C10 C11 C12 S4 63.6(9) . . . . ?
C15 C13 C14 O3 139.5(8) . . . . ?
S4 C13 C14 O3 25.6(9) . . . . ?
S3 C13 C14 O3 -96.3(7) . . . . ?
C15 C13 C14 O4 -43.1(10) . . . . ?
S4 C13 C14 O4 -156.9(5) . . . . ?
S3 C13 C14 O4 81.2(7) . . . . ?
C14 C13 C15 C17 80.8(8) . . . . ?
S4 C13 C15 C17 -158.1(6) . . . . ?
S3 C13 C15 C17 -39.4(8) . . . . ?
C14 C13 C15 C16 -43.3(12) . . . . ?
S4 C13 C15 C16 77.8(9) . . . . ?
S3 C13 C15 C16 -163.5(8) . . . . ?
C13 C15 C17 C18 113.3(11) . . . . ?
C16 C15 C17 C18 -118.0(11) . . . . ?
C2 C3 S1 C4 -60.5(5) . . . . ?
C5 C4 S1 C3 -70.8(4) . . . . ?
C6 C4 S1 C3 172.3(3) . . . . ?
S2 C4 S1 C3 53.6(4) . . . . ?
C5 C4 S2 C1 69.0(5) . . . . ?
C6 C4 S2 C1 -168.2(4) . . . . ?
S1 C4 S2 C1 -50.5(4) . . . . ?
C2 C1 S2 C4 51.9(6) . . . . ?
C11 C10 S3 C13 59.7(6) . . . . ?
C15 C13 S3 C10 -163.8(6) . . . . ?
C14 C13 S3 C10 70.1(5) . . . . ?
S4 C13 S3 C10 -52.4(4) . . . . ?
C11 C12 S4 C13 -52.7(7) . . . . ?
C15 C13 S4 C12 168.3(5) . . . . ?
C14 C13 S4 C12 -68.7(6) . . . . ?
S3 C13 S4 C12 49.2(5) . . . . ?
